data_7242122
loop_
_publ_author_name
'Gonz\'alez, Lucia'
'Graus, Sara'
'Gaspar, Blanca'
'Espasa, Sheila'
'Vel\'azquez-Campoy, Adri\'an'
'Munarriz, Julen'
'Serrano, Jos\'e Luis'
'Tejedor, Rosa M.'
'Uriel, Santiago'

_publ_section_title
;
 Interplay between non-covalent interactions in 1D supramolecular polymers
 based on 1,4-bis(iodoethynyl)benzene.
;
_journal_issue 5
_journal_name_full 'Physical chemistry chemical physics : PCCP'
_journal_page_first 3531
_journal_page_last 3542
_journal_paper_doi 10.1039/d0cp05917j
_journal_volume 23
_journal_year 2021
_chemical_formula_sum 'C22 H32 Br I2 N'
_chemical_formula_weight 644.20
_space_group_IT_number 13
_space_group_name_Hall '-P 2yac'
_space_group_name_H-M_alt 'P 1 2/n 1'
_symmetry_cell_setting monoclinic
_symmetry_space_group_name_H-M 'P 1 2/n 1'
_atom_sites_solution_hydrogens geom
_atom_sites_solution_primary direct
_atom_sites_solution_secondary difmap
_audit_creation_date
;
'Wed Jan 26 15:03:01 2011'
;
_audit_creation_method
;
CrysAlis RED, Oxford Diffraction Ltd.,
Version 1.171.32.19 (release 28-02-2008 CrysAlis171 .NET)
(compiled Feb 28 2008,12:10:31)
;
_audit_update_record
;
2020-01-22 deposited with the CCDC.	2021-01-14 downloaded from the CCDC.
;
_cell_angle_alpha 90.00
_cell_angle_beta 98.374(4)
_cell_angle_gamma 90.00
_cell_formula_units_Z 2
_cell_length_a 9.9332(4)
_cell_length_b 8.8016(4)
_cell_length_c 14.5701(7)
_cell_measurement_reflns_used 1248
_cell_measurement_temperature 150(2)
_cell_measurement_theta_max 27.3768
_cell_measurement_theta_min 3.0132
_cell_volume 1260.25(10)
_computing_cell_refinement
;
CrysAlis RED, Oxford Diffraction Ltd.,
Version 1.171.32.19 (release 28-02-2008 CrysAlis171 .NET)
(compiled Feb 28 2008,12:10:31)
;
_computing_data_collection
;
CrysAlis CCD, Oxford Diffraction Ltd.,
Version 1.171.32.19 (release 28-02-2008 CrysAlis171 .NET)
(compiled Feb 28 2008,12:10:31)
;
_computing_data_reduction
;
CrysAlis RED, Oxford Diffraction Ltd.,
Version 1.171.32.19 (release 28-02-2008 CrysAlis171 .NET)
(compiled Feb 28 2008,12:10:31)
;
_computing_molecular_graphics 'SHELXTL Bruker'
_computing_publication_material 'SHELXTL Bruker'
_computing_structure_refinement 'SHELXTL Bruker'
_computing_structure_solution 'SHELXTL Bruker'
_diffrn_ambient_temperature 150(2)
_diffrn_detector_area_resol_mean 16.3990
_diffrn_measured_fraction_theta_full 0.998
_diffrn_measured_fraction_theta_max 0.998
_diffrn_measurement_device_type 'Xcalibur, Sapphire3'
_diffrn_radiation_monochromator graphite
_diffrn_radiation_source 'Enhance (Mo) X-ray Source'
_diffrn_radiation_type MoK\a
_diffrn_radiation_wavelength 0.71073
_diffrn_reflns_av_R_equivalents 0.0769
_diffrn_reflns_av_sigmaI/netI 0.1427
_diffrn_reflns_limit_h_max 12
_diffrn_reflns_limit_h_min -12
_diffrn_reflns_limit_k_max 10
_diffrn_reflns_limit_k_min -10
_diffrn_reflns_limit_l_max 13
_diffrn_reflns_limit_l_min -17
_diffrn_reflns_number 6307
_diffrn_reflns_theta_full 25.68
_diffrn_reflns_theta_max 25.68
_diffrn_reflns_theta_min 2.71
_exptl_absorpt_coefficient_mu 4.087
_exptl_absorpt_correction_T_max 1.0308
_exptl_absorpt_correction_T_min 0.9623
_exptl_absorpt_correction_type multi-scan
_exptl_absorpt_process_details
;
CrysAlis RED, Oxford Diffraction Ltd.,
Version 1.171.32.19 (release 28-02-2008 CrysAlis171 .NET)
(compiled Feb 28 2008,12:10:31)
Empirical absorption correction using spherical harmonics,
 implemented in SCALE3 ABSPACK scaling algorithm.
;
_exptl_crystal_colour yellow
_exptl_crystal_density_diffrn 1.698
_exptl_crystal_density_method 'not measured'
_exptl_crystal_description plate
_exptl_crystal_F_000 624
_exptl_crystal_size_max 0.23
_exptl_crystal_size_mid 0.13
_exptl_crystal_size_min 0.01
_refine_diff_density_max 1.033
_refine_diff_density_min -0.600
_refine_diff_density_rms 0.147
_refine_ls_extinction_method none
_refine_ls_goodness_of_fit_ref 0.795
_refine_ls_matrix_type full
_refine_ls_number_parameters 119
_refine_ls_number_reflns 2394
_refine_ls_number_restraints 0
_refine_ls_restrained_S_all 0.795
_refine_ls_R_factor_all 0.0943
_refine_ls_R_factor_gt 0.0431
_refine_ls_shift/su_max 0.004
_refine_ls_shift/su_mean 0.000
_refine_ls_structure_factor_coef Fsqd
_refine_ls_weighting_details 'calc w=1/[\s^2^(Fo^2^)+(0.0165P)^2^+0.0000P] where P=(Fo^2^+2Fc^2^)/3'
_refine_ls_weighting_scheme calc
_refine_ls_wR_factor_gt 0.0628
_refine_ls_wR_factor_ref 0.0692
_reflns_number_gt 1351
_reflns_number_total 2394
_reflns_threshold_expression >2sigma(I)
_cod_data_source_file d0cp05917j2.cif
_cod_data_source_block xcalibur_CCDC2
_cod_depositor_comments
;
The following automatic conversions were performed:

data item '_symmetry_cell_setting' value 'Monoclinic' was changed to
'monoclinic' in accordance with the
/home/data/users/saulius/crontab/automatic-downloads/rss-feeds/RSC/lib/dictionaries/cif_core.dic
dictionary named 'cif_core.dic' version 2.4.2 last updated on
2011-04-26.

Automatic conversion script
Id: cif_fix_values 7556 2019-12-06 15:28:31Z antanas 

 Adding full bibliography for 7242120--7242123.cif.
;
_cod_original_sg_symbol_H-M P2/n
_cod_database_code 7242122

loop_
_symmetry_equiv_pos_as_xyz
'x, y, z'
'-x+1/2, y, -z+1/2'
'-x, -y, -z'
'x-1/2, -y, z-1/2'

loop_
_atom_site_label
_atom_site_type_symbol
_atom_site_fract_x
_atom_site_fract_y
_atom_site_fract_z
_atom_site_U_iso_or_equiv
_atom_site_adp_type
_atom_site_occupancy
_atom_site_symmetry_multiplicity
_atom_site_calc_flag
_atom_site_refinement_flags
_atom_site_disorder_assembly
_atom_site_disorder_group
I1 I 0.99922(5) -0.28569(6) 0.15516(3) 0.02913(15) Uani 1 1 d . . .
N1 N 1.2500 0.1549(9) 0.2500 0.029(2) Uani 1 2 d S . .
Br1 Br 0.7500 -0.15794(12) 0.2500 0.0278(3) Uani 1 2 d S . .
C1 C 1.1639(7) -0.3655(8) 0.1034(5) 0.033(2) Uani 1 1 d . . .
C2 C 1.2635(7) -0.4074(8) 0.0722(5) 0.0266(18) Uani 1 1 d . . .
C3 C 1.3842(7) -0.4551(8) 0.0359(4) 0.0217(17) Uani 1 1 d . . .
C4 C 1.3739(6) -0.5466(8) -0.0426(4) 0.0268(19) Uani 1 1 d . . .
H4 H 1.2887 -0.5775 -0.0716 0.032 Uiso 1 1 calc R . .
C5 C 1.5128(7) -0.4088(8) 0.0774(4) 0.0284(18) Uani 1 1 d . . .
H5 H 1.5212 -0.3467 0.1296 0.034 Uiso 1 1 calc R . .
C6 C 1.1272(6) 0.2589(7) 0.2247(4) 0.0319(19) Uani 1 1 d . . .
H6A H 1.1188 0.3239 0.2773 0.038 Uiso 1 1 calc R . .
H6B H 1.1436 0.3238 0.1737 0.038 Uiso 1 1 calc R . .
C7 C 0.9943(6) 0.1765(8) 0.1974(5) 0.041(2) Uani 1 1 d . . .
H7A H 0.9741 0.1152 0.2490 0.049 Uiso 1 1 calc R . .
H7B H 1.0019 0.1092 0.1456 0.049 Uiso 1 1 calc R . .
C8 C 0.8801(7) 0.2888(9) 0.1701(5) 0.048(2) Uani 1 1 d . . .
H8A H 0.7972 0.2347 0.1496 0.072 Uiso 1 1 calc R . .
H8B H 0.9020 0.3523 0.1207 0.072 Uiso 1 1 calc R . .
H8C H 0.8686 0.3508 0.2226 0.072 Uiso 1 1 calc R . .
C9 C 1.2716(7) 0.0536(8) 0.1712(4) 0.0313(19) Uani 1 1 d . . .
H9A H 1.1918 -0.0103 0.1567 0.038 Uiso 1 1 calc R . .
H9B H 1.3479 -0.0127 0.1922 0.038 Uiso 1 1 calc R . .
C10 C 1.2985(8) 0.1294(8) 0.0823(4) 0.038(2) Uani 1 1 d . . .
H10A H 1.3828 0.1864 0.0935 0.045 Uiso 1 1 calc R . .
H10B H 1.2253 0.1996 0.0609 0.045 Uiso 1 1 calc R . .
C11 C 1.3080(9) 0.0085(9) 0.0089(5) 0.058(3) Uani 1 1 d . . .
H11A H 1.3232 0.0563 -0.0479 0.088 Uiso 1 1 calc R . .
H11B H 1.2246 -0.0482 -0.0014 0.088 Uiso 1 1 calc R . .
H11C H 1.3822 -0.0589 0.0298 0.088 Uiso 1 1 calc R . .

loop_
_atom_site_aniso_label
_atom_site_aniso_U_11
_atom_site_aniso_U_22
_atom_site_aniso_U_33
_atom_site_aniso_U_23
_atom_site_aniso_U_13
_atom_site_aniso_U_12
I1 0.0245(2) 0.0301(3) 0.0342(3) -0.0030(3) 0.00919(19) -0.0021(3)
N1 0.038(5) 0.024(6) 0.024(5) 0.000 0.001(4) 0.000
Br1 0.0228(5) 0.0374(8) 0.0251(6) 0.000 0.0104(5) 0.000
C1 0.035(5) 0.024(5) 0.040(5) 0.001(4) 0.005(4) 0.002(4)
C2 0.027(4) 0.022(5) 0.029(5) 0.004(3) -0.003(4) -0.005(4)
C3 0.027(4) 0.014(4) 0.025(4) 0.003(3) 0.007(3) -0.001(3)
C4 0.021(4) 0.024(5) 0.032(5) 0.000(3) -0.008(3) -0.001(3)
C5 0.029(4) 0.031(5) 0.027(4) -0.012(3) 0.011(3) -0.001(4)
C6 0.042(4) 0.018(5) 0.034(4) 0.003(3) -0.001(4) -0.003(4)
C7 0.032(4) 0.033(6) 0.053(5) 0.002(4) -0.007(4) 0.002(4)
C8 0.048(5) 0.042(5) 0.053(5) 0.000(5) 0.004(4) -0.006(5)
C9 0.034(4) 0.032(5) 0.029(5) -0.010(4) 0.006(3) 0.001(4)
C10 0.053(5) 0.035(6) 0.025(5) 0.000(4) 0.006(4) 0.001(4)
C11 0.098(8) 0.056(7) 0.026(5) 0.011(4) 0.024(5) -0.004(5)

loop_
_atom_type_symbol
_atom_type_description
_atom_type_scat_dispersion_real
_atom_type_scat_dispersion_imag
_atom_type_scat_source
C C 0.0033 0.0016 'International Tables Vol C Tables 4.2.6.8 and 6.1.1.4'
H H 0.0000 0.0000 'International Tables Vol C Tables 4.2.6.8 and 6.1.1.4'
N N 0.0061 0.0033 'International Tables Vol C Tables 4.2.6.8 and 6.1.1.4'
I I -0.4742 1.8119 'International Tables Vol C Tables 4.2.6.8 and 6.1.1.4'
Br Br -0.2901 2.4595 'International Tables Vol C Tables 4.2.6.8 and 6.1.1.4'

loop_
_geom_angle_atom_site_label_1
_geom_angle_atom_site_label_2
_geom_angle_atom_site_label_3
_geom_angle
_geom_angle_site_symmetry_1
_geom_angle_site_symmetry_3
_geom_angle_publ_flag
C9 N1 C9 106.7(8) 2_755 . ?
C9 N1 C6 111.8(3) 2_755 2_755 ?
C9 N1 C6 110.1(4) . 2_755 ?
C9 N1 C6 110.1(4) 2_755 . ?
C9 N1 C6 111.8(3) . . ?
C6 N1 C6 106.3(7) 2_755 . ?
C2 C1 I1 177.5(7) . . ?
C1 C2 C3 178.8(8) . . ?
C4 C3 C5 118.7(6) . . ?
C4 C3 C2 120.4(6) . . ?
C5 C3 C2 121.0(6) . . ?
C5 C4 C3 120.6(6) 3_845 . ?
C4 C5 C3 120.7(6) 3_845 . ?
C7 C6 N1 114.4(5) . . ?
C6 C7 C8 110.4(6) . . ?
N1 C9 C10 117.2(6) . . ?
C9 C10 C11 109.2(6) . . ?

loop_
_geom_bond_atom_site_label_1
_geom_bond_atom_site_label_2
_geom_bond_distance
_geom_bond_site_symmetry_2
_geom_bond_publ_flag
I1 C1 2.024(8) . ?
N1 C9 1.494(7) 2_755 ?
N1 C9 1.494(7) . ?
N1 C6 1.527(7) 2_755 ?
N1 C6 1.527(7) . ?
C1 C2 1.205(9) . ?
C2 C3 1.441(9) . ?
C3 C4 1.390(8) . ?
C3 C5 1.392(8) . ?
C4 C5 1.358(9) 3_845 ?
C5 C4 1.358(9) 3_845 ?
C6 C7 1.508(8) . ?
C7 C8 1.514(9) . ?
C9 C10 1.514(9) . ?
C10 C11 1.521(9) . ?
